data_4102108
loop_
_publ_author_name
'Satoshi Takamizawa'
'Ei-ichi Nataka'
'Takamasa Akatsuka'
'Ryosuke Miyake'
'Yoshiki Kakizaki'
'Hirotoshi Takeuchi'
'Goro Maruta'
'Sadamu Takeda'

_publ_section_title
;
 Crystal Transformation and Host Molecular Motions in CO2 Adsorption
 Process of a Metal Benzoate Pyrazine (MII= Rh, Cu)
;
_journal_name_full 'Journal of the American Chemical Society'
_journal_page_first 3783
_journal_page_last 3792
_journal_paper_doi 10.1021/ja9091598
_journal_volume 132
_journal_year 2010
_chemical_formula_sum 'C36 H26 N2 O14 Rh2'
_chemical_formula_weight 916.41
_chemical_name_systematic
; 
 ? 
;
_space_group_IT_number 2
_symmetry_cell_setting triclinic
_symmetry_space_group_name_Hall '-P 1'
_symmetry_space_group_name_H-M 'P -1'
_atom_sites_solution_hydrogens geom
_atom_sites_solution_primary direct
_atom_sites_solution_secondary difmap
_audit_creation_method SHELXL-97
_cell_angle_alpha 68.800(3)
_cell_angle_beta 65.939(3)
_cell_angle_gamma 62.968(3)
_cell_formula_units_Z 1
_cell_length_a 9.6162(16)
_cell_length_b 10.4953(18)
_cell_length_c 11.1475(19)
_cell_measurement_temperature 90
_cell_volume 893.3(3)
_computing_cell_refinement 'Bruker SMART'
_computing_data_collection 'Bruker SMART'
_computing_data_reduction 'Bruker SAINT'
_computing_molecular_graphics 'Bruker SHELXTL'
_computing_publication_material 'Bruker SHELXTL'
_computing_structure_refinement 'SHELXL-97 (Sheldrick, 1997)'
_computing_structure_solution 'SHELXS-97 (Sheldrick, 1990)'
_diffrn_ambient_temperature 90
_diffrn_detector_area_resol_mean 8.366
_diffrn_measured_fraction_theta_full 0.879
_diffrn_measured_fraction_theta_max 0.879
_diffrn_measurement_device_type 'CCD area detector'
_diffrn_measurement_method 'phi and omega scans'
_diffrn_radiation_monochromator graphite
_diffrn_radiation_source 'fine-focus sealed tube'
_diffrn_radiation_type MoK\a
_diffrn_radiation_wavelength 0.71073
_diffrn_reflns_av_R_equivalents 0.0736
_diffrn_reflns_av_sigmaI/netI 0.0756
_diffrn_reflns_limit_h_max 11
_diffrn_reflns_limit_h_min -11
_diffrn_reflns_limit_k_max 10
_diffrn_reflns_limit_k_min -12
_diffrn_reflns_limit_l_max 13
_diffrn_reflns_limit_l_min -10
_diffrn_reflns_number 3588
_diffrn_reflns_theta_full 24.71
_diffrn_reflns_theta_max 24.71
_diffrn_reflns_theta_min 2.49
_exptl_absorpt_coefficient_mu 0.997
_exptl_absorpt_correction_T_max 0.9803
_exptl_absorpt_correction_T_min 0.8489
_exptl_absorpt_correction_type empirical
_exptl_absorpt_process_details
;
SADABS; sheldrick, 1996
;
_exptl_crystal_colour red
_exptl_crystal_density_diffrn 1.704
_exptl_crystal_density_method 'not measured'
_exptl_crystal_description plate
_exptl_crystal_F_000 455
_exptl_crystal_size_max 0.17
_exptl_crystal_size_mid 0.05
_exptl_crystal_size_min 0.02
_refine_diff_density_max 1.454
_refine_diff_density_min -1.315
_refine_diff_density_rms 0.360
_refine_ls_extinction_coef 0.074(7)
_refine_ls_extinction_expression Fc^*^=kFc[1+0.001xFc^2^\l^3^/sin(2\q)]^-1/4^
_refine_ls_extinction_method SHELXL
_refine_ls_goodness_of_fit_ref 1.199
_refine_ls_hydrogen_treatment constr
_refine_ls_matrix_type full
_refine_ls_number_parameters 291
_refine_ls_number_reflns 2688
_refine_ls_number_restraints 401
_refine_ls_restrained_S_all 1.163
_refine_ls_R_factor_all 0.0853
_refine_ls_R_factor_gt 0.0656
_refine_ls_shift/su_max 0.000
_refine_ls_shift/su_mean 0.000
_refine_ls_structure_factor_coef Fsqd
_refine_ls_weighting_details 'calc w=1/[\s^2^(Fo^2^)+(0.1103P)^2^+0.0000P] where P=(Fo^2^+2Fc^2^)/3'
_refine_ls_weighting_scheme calc
_refine_ls_wR_factor_gt 0.1623
_refine_ls_wR_factor_ref 0.1852
_reflns_number_gt 2156
_reflns_number_total 2688
_reflns_threshold_expression >2sigma(I)
_cod_data_source_file ja9091598_si_001_09.cif
_cod_data_source_block rh2nd_2a_CO2
_cod_database_code 4102108

loop_
_symmetry_equiv_pos_as_xyz
'x, y, z'
'-x, -y, -z'

loop_
_atom_site_label
_atom_site_type_symbol
_atom_site_fract_x
_atom_site_fract_y
_atom_site_fract_z
_atom_site_U_iso_or_equiv
_atom_site_adp_type
_atom_site_occupancy
_atom_site_symmetry_multiplicity
_atom_site_calc_flag
_atom_site_refinement_flags
_atom_site_disorder_assembly
_atom_site_disorder_group
C1 C 0.3321(9) 0.7515(8) 0.5725(8) 0.0246(14) Uani 1 1 d U . .
C2 C 0.2345(10) 0.8965(9) 0.6107(8) 0.0267(15) Uani 1 1 d U . .
C3 C 0.0679(10) 0.9568(9) 0.6351(8) 0.0274(16) Uani 1 1 d U . .
H3 H 0.0135 0.9050 0.6277 0.033 Uiso 1 1 calc R . .
C4 C -0.0223(12) 1.0916(10) 0.6705(9) 0.0351(18) Uani 1 1 d U . .
H4 H -0.1371 1.1325 0.6850 0.042 Uiso 1 1 calc R . .
C5 C 0.0554(12) 1.1674(10) 0.6848(9) 0.0373(18) Uani 1 1 d U . .
H5 H -0.0059 1.2582 0.7122 0.045 Uiso 1 1 calc R . .
C6 C 0.2264(12) 1.1067(9) 0.6580(9) 0.0343(17) Uani 1 1 d U . .
H6 H 0.2816 1.1586 0.6641 0.041 Uiso 1 1 calc R . .
C7 C 0.3126(11) 0.9744(9) 0.6235(9) 0.0290(16) Uani 1 1 d U . .
H7 H 0.4276 0.9337 0.6076 0.035 Uiso 1 1 calc R . .
C8 C 0.4656(10) 0.3544(9) 0.7509(9) 0.0305(16) Uani 1 1 d U . .
C9 C 0.4471(12) 0.2744(11) 0.8931(10) 0.0433(18) Uani 1 1 d U . .
C10 C 0.3278(13) 0.2116(12) 0.9613(11) 0.050(2) Uani 1 1 d U . .
H10 H 0.2573 0.2207 0.9164 0.060 Uiso 1 1 calc R . .
C11 C 0.3111(15) 0.1358(14) 1.0943(13) 0.065(3) Uani 1 1 d U . .
H11 H 0.2315 0.0910 1.1394 0.078 Uiso 1 1 calc R . .
C12 C 0.4100(17) 0.1259(16) 1.1606(14) 0.077(3) Uani 1 1 d U . .
H12 H 0.3978 0.0753 1.2521 0.092 Uiso 1 1 calc R . .
C13 C 0.5278(17) 0.1898(16) 1.0937(13) 0.072(3) Uani 1 1 d U . .
H13 H 0.5973 0.1805 1.1396 0.086 Uiso 1 1 calc R . .
C14 C 0.5457(15) 0.2667(13) 0.9615(12) 0.058(2) Uani 1 1 d U . .
H14 H 0.6236 0.3134 0.9178 0.069 Uiso 1 1 calc R . .
C15 C 0.1412(10) 0.4464(9) 0.4104(9) 0.0289(17) Uani 1 1 d U . .
C16 C 0.0039(10) 0.5425(9) 0.5975(9) 0.0270(17) Uani 1 1 d U . .
C1A C 0.1587(18) 0.603(4) 0.918(3) 0.085(4) Uani 0.503(11) 1 d PDU . .
C17A C 0.276(4) 0.391(4) 0.295(4) 0.025(6) Uani 0.221(12) 1 d PU . .
H17A H 0.3665 0.3115 0.3274 0.038 Uiso 0.221(12) 1 calc PR . .
H17B H 0.3132 0.4708 0.2324 0.038 Uiso 0.221(12) 1 calc PR . .
H17C H 0.2380 0.3546 0.2496 0.038 Uiso 0.221(12) 1 calc PR . .
C1B C 0.157(4) 0.589(4) 0.9930(16) 0.081(4) Uani 0.497(11) 1 d PDU . .
C17B C -0.021(4) 0.573(3) 0.730(3) 0.026(5) Uani 0.279(12) 1 d PU . .
H17D H 0.0281 0.6445 0.7118 0.039 Uiso 0.279(12) 1 calc PR . .
H17E H 0.0298 0.4822 0.7878 0.039 Uiso 0.279(12) 1 calc PR . .
H17F H -0.1387 0.6135 0.7750 0.039 Uiso 0.279(12) 1 calc PR . .
C2S C 0.0000 1.0000 1.0000 0.058(4) Uani 1 2 d SDU . .
N1 N 0.1447(8) 0.4889(7) 0.5074(7) 0.0254(14) Uani 1 1 d U . .
O1 O 0.2530(6) 0.6886(6) 0.5626(6) 0.0263(12) Uani 1 1 d U . .
O2 O 0.4852(6) 0.7014(6) 0.5537(6) 0.0248(12) Uani 1 1 d U . .
O3 O 0.3573(7) 0.3810(6) 0.6984(6) 0.0271(12) Uani 1 1 d U . .
O4 O 0.5887(7) 0.3952(6) 0.6906(6) 0.0279(13) Uani 1 1 d U . .
O1A O 0.051(2) 0.597(2) 0.903(2) 0.086(4) Uani 0.503(11) 1 d PDU . .
O2A O 0.279(2) 0.616(2) 0.897(2) 0.078(4) Uani 0.503(11) 1 d PDU . .
O1B O 0.172(3) 0.621(3) 0.8796(17) 0.087(4) Uani 0.497(11) 1 d PDU . .
O2B O 0.147(2) 0.556(2) 1.1053(16) 0.078(5) Uani 0.497(11) 1 d PDU . .
O3S O 0.0123(12) 0.8908(7) 0.9884(9) 0.068(2) Uani 1 1 d DU . .
Rh1 Rh 0.37686(7) 0.49315(6) 0.50417(7) 0.0221(3) Uani 1 1 d U . .

loop_
_atom_site_aniso_label
_atom_site_aniso_U_11
_atom_site_aniso_U_22
_atom_site_aniso_U_33
_atom_site_aniso_U_23
_atom_site_aniso_U_13
_atom_site_aniso_U_12
C1 0.022(3) 0.024(3) 0.028(3) -0.004(2) -0.009(2) -0.008(2)
C2 0.028(3) 0.025(3) 0.026(3) -0.005(2) -0.010(2) -0.007(2)
C3 0.028(3) 0.026(3) 0.029(3) -0.006(3) -0.010(2) -0.009(2)
C4 0.034(3) 0.030(3) 0.032(3) -0.003(3) -0.010(3) -0.007(2)
C5 0.042(3) 0.027(3) 0.034(3) -0.003(3) -0.011(3) -0.007(3)
C6 0.042(3) 0.025(3) 0.034(3) -0.007(3) -0.011(3) -0.009(3)
C7 0.030(3) 0.026(3) 0.031(3) -0.005(3) -0.013(2) -0.009(2)
C8 0.027(3) 0.029(3) 0.034(3) -0.005(2) -0.009(2) -0.010(2)
C9 0.040(3) 0.044(3) 0.040(3) -0.003(3) -0.014(2) -0.012(3)
C10 0.043(3) 0.050(3) 0.047(3) -0.004(3) -0.013(3) -0.015(3)
C11 0.055(4) 0.066(4) 0.057(4) -0.001(3) -0.013(3) -0.019(3)
C12 0.065(4) 0.078(4) 0.062(4) -0.001(3) -0.019(3) -0.017(3)
C13 0.063(4) 0.078(4) 0.059(4) -0.004(3) -0.023(3) -0.017(3)
C14 0.053(3) 0.063(4) 0.048(3) -0.003(3) -0.020(3) -0.015(3)
C15 0.024(3) 0.023(3) 0.034(3) -0.005(3) -0.007(3) -0.006(3)
C16 0.027(3) 0.020(3) 0.035(3) -0.006(3) -0.015(3) -0.004(3)
C1A 0.088(5) 0.078(5) 0.081(5) -0.020(4) -0.021(4) -0.023(4)
C17A 0.023(7) 0.025(7) 0.030(7) -0.005(5) -0.008(5) -0.011(5)
C1B 0.087(5) 0.076(5) 0.076(5) -0.021(4) -0.024(4) -0.023(4)
C17B 0.025(6) 0.026(7) 0.028(7) -0.007(5) -0.009(5) -0.009(5)
C2S 0.066(6) 0.056(6) 0.053(6) -0.012(5) -0.019(4) -0.022(5)
N1 0.022(3) 0.021(3) 0.034(3) -0.004(2) -0.012(2) -0.008(2)
O1 0.017(2) 0.024(2) 0.037(3) -0.005(2) -0.010(2) -0.006(2)
O2 0.019(2) 0.025(2) 0.033(3) -0.009(2) -0.010(2) -0.006(2)
O3 0.022(2) 0.027(3) 0.033(3) -0.004(2) -0.008(2) -0.011(2)
O4 0.023(2) 0.030(3) 0.031(3) -0.003(2) -0.013(2) -0.008(2)
O1A 0.086(6) 0.080(5) 0.084(6) -0.022(4) -0.021(4) -0.025(4)
O2A 0.081(5) 0.072(5) 0.076(6) -0.019(4) -0.022(4) -0.024(4)
O1B 0.090(5) 0.078(5) 0.079(6) -0.019(4) -0.019(4) -0.023(4)
O2B 0.084(6) 0.069(6) 0.070(6) -0.016(5) -0.017(5) -0.024(5)
O3S 0.089(4) 0.054(4) 0.058(4) -0.014(3) -0.020(3) -0.023(4)
Rh1 0.0136(4) 0.0201(4) 0.0349(5) -0.0041(3) -0.0114(3) -0.0058(3)

loop_
_atom_type_symbol
_atom_type_description
_atom_type_scat_dispersion_real
_atom_type_scat_dispersion_imag
_atom_type_scat_source
C C 0.0033 0.0016 'International Tables Vol C Tables 4.2.6.8 and 6.1.1.4'
H H 0.0000 0.0000 'International Tables Vol C Tables 4.2.6.8 and 6.1.1.4'
N N 0.0061 0.0033 'International Tables Vol C Tables 4.2.6.8 and 6.1.1.4'
O O 0.0106 0.0060 'International Tables Vol C Tables 4.2.6.8 and 6.1.1.4'
Rh Rh -1.1178 0.9187 'International Tables Vol C Tables 4.2.6.8 and 6.1.1.4'

loop_
_geom_angle_atom_site_label_1
_geom_angle_atom_site_label_2
_geom_angle_atom_site_label_3
_geom_angle
_geom_angle_site_symmetry_1
_geom_angle_site_symmetry_3
_geom_angle_publ_flag
O1 C1 O2 125.7(8) . . ?
O1 C1 C2 116.2(7) . . ?
O2 C1 C2 118.0(7) . . ?
C3 C2 C7 118.4(8) . . ?
C3 C2 C1 121.5(7) . . ?
C7 C2 C1 120.0(7) . . ?
C2 C3 C4 121.3(8) . . ?
C2 C3 H3 119.3 . . ?
C4 C3 H3 119.3 . . ?
C3 C4 C5 120.0(9) . . ?
C3 C4 H4 120.0 . . ?
C5 C4 H4 120.0 . . ?
C4 C5 C6 118.8(9) . . ?
C4 C5 H5 120.6 . . ?
C6 C5 H5 120.6 . . ?
C7 C6 C5 120.3(9) . . ?
C7 C6 H6 119.9 . . ?
C5 C6 H6 119.9 . . ?
C6 C7 C2 121.2(8) . . ?
C6 C7 H7 119.4 . . ?
C2 C7 H7 119.4 . . ?
O3 C8 O4 124.7(8) . . ?
O3 C8 C9 118.4(7) . . ?
O4 C8 C9 116.9(7) . . ?
C10 C9 C14 119.5(10) . . ?
C10 C9 C8 120.5(9) . . ?
C14 C9 C8 119.9(9) . . ?
C11 C10 C9 120.6(10) . . ?
C11 C10 H10 119.7 . . ?
C9 C10 H10 119.7 . . ?
C12 C11 C10 119.8(11) . . ?
C12 C11 H11 120.1 . . ?
C10 C11 H11 120.1 . . ?
C11 C12 C13 119.9(12) . . ?
C11 C12 H12 120.1 . . ?
C13 C12 H12 120.1 . . ?
C14 C13 C12 121.2(13) . . ?
C14 C13 H13 119.4 . . ?
C12 C13 H13 119.4 . . ?
C13 C14 C9 118.9(11) . . ?
C13 C14 H14 120.6 . . ?
C9 C14 H14 120.6 . . ?
N1 C15 C16 121.4(8) . 2_566 ?
N1 C15 C17A 129.0(15) . . ?
C16 C15 C17A 109.5(15) 2_566 . ?
N1 C16 C15 120.8(8) . 2_566 ?
N1 C16 C17B 127.6(13) . . ?
C15 C16 C17B 110.8(13) 2_566 . ?
O1A C1A O2A 162(4) . . ?
C15 C17A H17A 109.5 . . ?
C15 C17A H17B 109.5 . . ?
H17A C17A H17B 109.5 . . ?
C15 C17A H17C 109.5 . . ?
H17A C17A H17C 109.5 . . ?
H17B C17A H17C 109.5 . . ?
O2B C1B O1B 178(4) . . ?
C16 C17B H17D 109.5 . . ?
C16 C17B H17E 109.5 . . ?
H17D C17B H17E 109.5 . . ?
C16 C17B H17F 109.5 . . ?
H17D C17B H17F 109.5 . . ?
H17E C17B H17F 109.5 . . ?
O3S C2S O3S 180.0(9) 2_577 . ?
C15 N1 C16 117.9(7) . . ?
C15 N1 Rh1 120.4(6) . . ?
C16 N1 Rh1 121.4(6) . . ?
C1 O1 Rh1 119.1(5) . . ?
C1 O2 Rh1 119.1(5) . 2_666 ?
C8 O3 Rh1 119.5(5) . . ?
C8 O4 Rh1 119.7(5) . 2_666 ?
O4 Rh1 O3 176.09(19) 2_666 . ?
O4 Rh1 O2 91.2(2) 2_666 2_666 ?
O3 Rh1 O2 88.4(2) . 2_666 ?
O4 Rh1 O1 88.9(2) 2_666 . ?
O3 Rh1 O1 91.3(2) . . ?
O2 Rh1 O1 176.00(19) 2_666 . ?
O4 Rh1 N1 90.4(2) 2_666 . ?
O3 Rh1 N1 93.5(2) . . ?
O2 Rh1 N1 93.3(2) 2_666 . ?
O1 Rh1 N1 90.7(2) . . ?
O4 Rh1 Rh1 87.93(15) 2_666 2_666 ?
O3 Rh1 Rh1 88.18(15) . 2_666 ?
O2 Rh1 Rh1 88.13(14) 2_666 2_666 ?
O1 Rh1 Rh1 87.87(14) . 2_666 ?
N1 Rh1 Rh1 177.88(16) . 2_666 ?

loop_
_geom_bond_atom_site_label_1
_geom_bond_atom_site_label_2
_geom_bond_distance
_geom_bond_site_symmetry_2
_geom_bond_publ_flag
C1 O1 1.267(9) . ?
C1 O2 1.270(9) . ?
C1 C2 1.491(12) . ?
C2 C3 1.374(12) . ?
C2 C7 1.408(11) . ?
C3 C4 1.385(13) . ?
C3 H3 0.9500 . ?
C4 C5 1.395(13) . ?
C4 H4 0.9500 . ?
C5 C6 1.408(13) . ?
C5 H5 0.9500 . ?
C6 C7 1.358(13) . ?
C6 H6 0.9500 . ?
C7 H7 0.9500 . ?
C8 O3 1.272(10) . ?
C8 O4 1.281(9) . ?
C8 C9 1.481(12) . ?
C9 C10 1.394(13) . ?
C9 C14 1.400(15) . ?
C10 C11 1.387(15) . ?
C10 H10 0.9500 . ?
C11 C12 1.374(19) . ?
C11 H11 0.9500 . ?
C12 C13 1.389(17) . ?
C12 H12 0.9500 . ?
C13 C14 1.383(16) . ?
C13 H13 0.9500 . ?
C14 H14 0.9500 . ?
C15 N1 1.327(11) . ?
C15 C16 1.383(11) 2_566 ?
C15 C17A 1.47(4) . ?
C16 N1 1.329(11) . ?
C16 C15 1.383(11) 2_566 ?
C16 C17B 1.52(3) . ?
C1A O1A 1.147(7) . ?
C1A O2A 1.147(7) . ?
C17A H17A 0.9800 . ?
C17A H17B 0.9800 . ?
C17A H17C 0.9800 . ?
C1B O2B 1.147(7) . ?
C1B O1B 1.147(7) . ?
C17B H17D 0.9800 . ?
C17B H17E 0.9800 . ?
C17B H17F 0.9800 . ?
C2S O3S 1.147(7) 2_577 ?
C2S O3S 1.147(7) . ?
N1 Rh1 2.239(6) . ?
O1 Rh1 2.040(6) . ?
O2 Rh1 2.034(6) 2_666 ?
O3 Rh1 2.033(5) . ?
O4 Rh1 2.030(5) 2_666 ?
Rh1 O4 2.030(5) 2_666 ?
Rh1 O2 2.034(6) 2_666 ?
Rh1 Rh1 2.3996(11) 2_666 ?

loop_
_geom_torsion_atom_site_label_1
_geom_torsion_atom_site_label_2
_geom_torsion_atom_site_label_3
_geom_torsion_atom_site_label_4
_geom_torsion
_geom_torsion_site_symmetry_1
_geom_torsion_site_symmetry_2
_geom_torsion_site_symmetry_3
_geom_torsion_site_symmetry_4
_geom_torsion_publ_flag
O1 C1 C2 C3 0.8(11) . . . . ?
O2 C1 C2 C3 -178.8(7) . . . . ?
O1 C1 C2 C7 -179.7(7) . . . . ?
O2 C1 C2 C7 0.7(11) . . . . ?
C7 C2 C3 C4 0.5(12) . . . . ?
C1 C2 C3 C4 -180.0(7) . . . . ?
C2 C3 C4 C5 -1.4(13) . . . . ?
C3 C4 C5 C6 2.3(13) . . . . ?
C4 C5 C6 C7 -2.3(13) . . . . ?
C5 C6 C7 C2 1.4(13) . . . . ?
C3 C2 C7 C6 -0.5(12) . . . . ?
C1 C2 C7 C6 180.0(8) . . . . ?
O3 C8 C9 C10 9.2(14) . . . . ?
O4 C8 C9 C10 -172.6(9) . . . . ?
O3 C8 C9 C14 -168.2(10) . . . . ?
O4 C8 C9 C14 9.9(14) . . . . ?
C14 C9 C10 C11 -3.0(18) . . . . ?
C8 C9 C10 C11 179.6(11) . . . . ?
C9 C10 C11 C12 2(2) . . . . ?
C10 C11 C12 C13 -1(2) . . . . ?
C11 C12 C13 C14 1(2) . . . . ?
C12 C13 C14 C9 -3(2) . . . . ?
C10 C9 C14 C13 3.4(18) . . . . ?
C8 C9 C14 C13 -179.2(11) . . . . ?
C16 C15 N1 C16 0.1(12) 2_566 . . . ?
C17A C15 N1 C16 176.5(18) . . . . ?
C16 C15 N1 Rh1 -173.1(5) 2_566 . . . ?
C17A C15 N1 Rh1 3(2) . . . . ?
C15 C16 N1 C15 -0.1(12) 2_566 . . . ?
C17B C16 N1 C15 168.6(14) . . . . ?
C15 C16 N1 Rh1 173.0(5) 2_566 . . . ?
C17B C16 N1 Rh1 -18.3(16) . . . . ?
O2 C1 O1 Rh1 -2.6(10) . . . . ?
C2 C1 O1 Rh1 177.8(5) . . . . ?
O1 C1 O2 Rh1 2.3(10) . . . 2_666 ?
C2 C1 O2 Rh1 -178.1(5) . . . 2_666 ?
O4 C8 O3 Rh1 1.1(12) . . . . ?
C9 C8 O3 Rh1 179.1(7) . . . . ?
O3 C8 O4 Rh1 -1.5(12) . . . 2_666 ?
C9 C8 O4 Rh1 -179.6(6) . . . 2_666 ?
C8 O3 Rh1 O4 5(4) . . . 2_666 ?
C8 O3 Rh1 O2 88.0(7) . . . 2_666 ?
C8 O3 Rh1 O1 -88.0(7) . . . . ?
C8 O3 Rh1 N1 -178.9(7) . . . . ?
C8 O3 Rh1 Rh1 -0.2(6) . . . 2_666 ?
C1 O1 Rh1 O4 -86.5(5) . . . 2_666 ?
C1 O1 Rh1 O3 89.6(5) . . . . ?
C1 O1 Rh1 O2 5(3) . . . 2_666 ?
C1 O1 Rh1 N1 -176.9(5) . . . . ?
C1 O1 Rh1 Rh1 1.4(5) . . . 2_666 ?
C15 N1 Rh1 O4 49.3(6) . . . 2_666 ?
C16 N1 Rh1 O4 -123.7(6) . . . 2_666 ?
C15 N1 Rh1 O3 -130.5(6) . . . . ?
C16 N1 Rh1 O3 56.6(6) . . . . ?
C15 N1 Rh1 O2 -41.9(6) . . . 2_666 ?
C16 N1 Rh1 O2 145.1(6) . . . 2_666 ?
C15 N1 Rh1 O1 138.2(6) . . . . ?
C16 N1 Rh1 O1 -34.7(6) . . . . ?
C15 N1 Rh1 Rh1 89(6) . . . 2_666 ?
C16 N1 Rh1 Rh1 -84(6) . . . 2_666 ?
